data_7114687
loop_
_publ_author_name
'Jel\'inek, Tom\'a\<s'
'Kilner, Colin A.'
'Thornton-Pett, Mark'
'Kennedy, John D.'
'\<St\'ibr, Bohumil'
'Schanz, Hans-J\"org'
'Wrackmeyer, Bernd'
'Holub, Josef'
'Bakardjiev, Mario'
'Hnyk, Drahom\'ir'
'Ormsby, Daniel L.'

_publ_section_title
;
 Monocarbaborane chemistry. Preparation and characterisation of
 [4-CB8H9]--, the &#x2018;missing&#x2019; closo-carbaborane anion
;
_journal_issue 18
_journal_name_full 'Chemical Communications'
_journal_page_first 1756
_journal_paper_doi 10.1039/b103408c
_journal_year 2001
_chemical_formula_sum 'C20 H27 B8 P'
_chemical_formula_weight 384.87
_chemical_name_systematic
; 
? 
;
_space_group_IT_number 14
_symmetry_cell_setting monoclinic
_symmetry_space_group_name_Hall '-P 2yab'
_symmetry_space_group_name_H-M 'P 1 21/a 1'
_atom_sites_solution_hydrogens geom
_atom_sites_solution_primary direct
_atom_sites_solution_secondary difmap
_audit_creation_method SHELXL-97
_cell_angle_alpha 90.00
_cell_angle_beta 107.7840(10)
_cell_angle_gamma 90.00
_cell_formula_units_Z 8
_cell_length_a 14.7338(2)
_cell_length_b 14.1571(3)
_cell_length_c 22.7377(4)
_cell_measurement_temperature 150(2)
_cell_volume 4516.17(14)
_computing_cell_refinement 'DENZO-SMN (Otwinowski & Minor, 1996)'
_computing_data_collection 'COLLECT (Nonius, 1999)'
_computing_data_reduction 'DENZO-SMN (Otwinowski & Minor, 1996)'
_computing_molecular_graphics 'ORTEP3 for Windows (Farrugia, 1997)'
_computing_publication_material 'WC (Thornton-Pett, 2000)'
_computing_structure_refinement 'SHELXL-97 (Sheldrick, 1997)'
_computing_structure_solution 'SHELXS-97 (Sheldrick, 1990)'
_diffrn_ambient_temperature 150(2)
_diffrn_detector_area_resol_mean 9.091
_diffrn_measured_fraction_theta_full 0.994
_diffrn_measured_fraction_theta_max 0.994
_diffrn_measurement_device_type 'Nonius KappaCCD area detector diffractometer'
_diffrn_measurement_method
;
Detector set at 30mm from sample with different 2theta offsets 
1 degree phi exposures for chi==0 degree settings
1 degree omega exposures for chi==90 degree settings
;
_diffrn_radiation_monochromator graphite
_diffrn_radiation_source 'fine-focus sealed tube'
_diffrn_radiation_type MoK\a
_diffrn_radiation_wavelength 0.71073
_diffrn_reflns_av_R_equivalents 0.0513
_diffrn_reflns_av_sigmaI/netI 0.0484
_diffrn_reflns_limit_h_max 18
_diffrn_reflns_limit_h_min -18
_diffrn_reflns_limit_k_max 17
_diffrn_reflns_limit_k_min -16
_diffrn_reflns_limit_l_max 28
_diffrn_reflns_limit_l_min -27
_diffrn_reflns_number 31515
_diffrn_reflns_theta_full 26.00
_diffrn_reflns_theta_max 26.00
_diffrn_reflns_theta_min 2.77
_exptl_absorpt_coefficient_mu 0.126
_exptl_absorpt_correction_T_max 0.9863
_exptl_absorpt_correction_T_min 0.9444
_exptl_absorpt_correction_type multi-scan
_exptl_absorpt_process_details
;
Using multiple and symmetry-related data measurements via the program SORTAV
See R.H. Blessing, Acta Cryst (1995), A51, 33-38 
;
_exptl_crystal_colour colourless
_exptl_crystal_density_diffrn 1.132
_exptl_crystal_density_method 'not measured'
_exptl_crystal_description prism
_exptl_crystal_F_000 1616
_exptl_crystal_size_max 0.46
_exptl_crystal_size_mid 0.22
_exptl_crystal_size_min 0.11
_refine_diff_density_max 0.510
_refine_diff_density_min -0.319
_refine_diff_density_rms 0.043
_refine_ls_extinction_coef 0.0033(13)
_refine_ls_extinction_expression Fc^*^==kFc[1+0.001xFc^2^\l^3^/sin(2\q)]^-1/4^
_refine_ls_extinction_method SHELXL
_refine_ls_goodness_of_fit_ref 1.028
_refine_ls_hydrogen_treatment mixed
_refine_ls_matrix_type full
_refine_ls_number_parameters 558
_refine_ls_number_reflns 8821
_refine_ls_number_restraints 343
_refine_ls_restrained_S_all 1.227
_refine_ls_R_factor_all 0.0752
_refine_ls_R_factor_gt 0.0549
_refine_ls_shift/su_max 0.000
_refine_ls_shift/su_mean 0.000
_refine_ls_structure_factor_coef Fsqd
_refine_ls_weighting_details 'calc w==1/[\s^2^(Fo^2^)+(0.0604P)^2^+2.5492P] where P==(Fo^2^+2Fc^2^)/3'
_refine_ls_weighting_scheme calc
_refine_ls_wR_factor_gt 0.1332
_refine_ls_wR_factor_ref 0.1491
_reflns_number_gt 6775
_reflns_number_total 8821
_reflns_threshold_expression >2sigma(I)
_cod_data_source_file b103408c.txt
_cod_data_source_block tom31e
_cod_original_sg_symbol_H-M P21/a
_cod_database_code 7114687

loop_
_symmetry_equiv_pos_as_xyz
'x, y, z'
'-x+1/2, y+1/2, -z'
'-x, -y, -z'
'x-1/2, -y-1/2, z'

loop_
_atom_site_label
_atom_site_type_symbol
_atom_site_fract_x
_atom_site_fract_y
_atom_site_fract_z
_atom_site_U_iso_or_equiv
_atom_site_adp_type
_atom_site_occupancy
_atom_site_symmetry_multiplicity
_atom_site_calc_flag
_atom_site_refinement_flags
_atom_site_disorder_assembly
_atom_site_disorder_group
P1 P 0.37843(5) 0.66564(4) 0.37162(3) 0.0425(2) Uani 1 1 d . . .
C11 C 0.3844(2) 0.6116(2) 0.44298(14) 0.0566(7) Uani 1 1 d . . .
H11A H 0.3377 0.6411 0.4600 0.085 Uiso 1 1 calc R . .
H11B H 0.4485 0.6198 0.4720 0.085 Uiso 1 1 calc R . .
H11C H 0.3703 0.5441 0.4364 0.085 Uiso 1 1 calc R . .
C121 C 0.46440(18) 0.61186(17) 0.34043(12) 0.0427(6) Uani 1 1 d . . .
C122 C 0.4973(2) 0.52072(19) 0.35871(14) 0.0517(7) Uani 1 1 d . . .
H122 H 0.4781 0.4891 0.3898 0.062 Uiso 1 1 calc R . .
C123 C 0.5581(2) 0.4765(2) 0.33126(16) 0.0617(8) Uani 1 1 d . . .
H123 H 0.5809 0.4147 0.3439 0.074 Uiso 1 1 calc R . .
C124 C 0.5856(2) 0.5216(2) 0.28582(16) 0.0599(8) Uani 1 1 d . . .
H124 H 0.6263 0.4903 0.2667 0.072 Uiso 1 1 calc R . .
C125 C 0.5543(2) 0.6124(2) 0.26780(15) 0.0590(7) Uani 1 1 d . . .
H125 H 0.5740 0.6437 0.2368 0.071 Uiso 1 1 calc R . .
C126 C 0.4940(2) 0.6574(2) 0.29525(14) 0.0521(7) Uani 1 1 d . . .
H126 H 0.4728 0.7198 0.2831 0.063 Uiso 1 1 calc R . .
C131 C 0.40311(18) 0.78902(17) 0.38424(12) 0.0406(6) Uani 1 1 d . . .
C132 C 0.4968(2) 0.81782(19) 0.41282(14) 0.0530(7) Uani 1 1 d . . .
H132 H 0.5473 0.7733 0.4210 0.064 Uiso 1 1 calc R . .
C133 C 0.5157(2) 0.9113(2) 0.42912(15) 0.0588(8) Uani 1 1 d . . .
H133 H 0.5795 0.9310 0.4486 0.071 Uiso 1 1 calc R . .
C134 C 0.4430(2) 0.97627(19) 0.41731(13) 0.0537(7) Uani 1 1 d . . .
H134 H 0.4567 1.0405 0.4287 0.064 Uiso 1 1 calc R . .
C135 C 0.3501(2) 0.94845(18) 0.38899(13) 0.0508(7) Uani 1 1 d . . .
H135 H 0.3002 0.9937 0.3809 0.061 Uiso 1 1 calc R . .
C136 C 0.32935(19) 0.85493(18) 0.37225(13) 0.0457(6) Uani 1 1 d . . .
H136 H 0.2654 0.8359 0.3528 0.055 Uiso 1 1 calc R . .
C141 C 0.26151(19) 0.65093(18) 0.31738(14) 0.0487(7) Uani 1 1 d . . .
C142 C 0.1903(2) 0.6017(2) 0.33313(17) 0.0602(8) Uani 1 1 d . . .
H142 H 0.2013 0.5771 0.3736 0.072 Uiso 1 1 calc R . .
C143 C 0.1013(2) 0.5894(2) 0.28745(18) 0.0677(9) Uani 1 1 d . . .
H143 H 0.0520 0.5561 0.2974 0.081 Uiso 1 1 calc R . .
C144 C 0.0851(2) 0.6244(2) 0.22931(17) 0.0679(9) Uani 1 1 d . . .
H144 H 0.0251 0.6146 0.1991 0.082 Uiso 1 1 calc R . .
C145 C 0.1542(2) 0.6732(2) 0.21430(16) 0.0631(8) Uani 1 1 d . . .
H145 H 0.1421 0.6980 0.1738 0.076 Uiso 1 1 calc R . .
C146 C 0.2426(2) 0.6871(2) 0.25787(14) 0.0551(7) Uani 1 1 d . . .
H146 H 0.2906 0.7215 0.2470 0.066 Uiso 1 1 calc R . .
P2 P 0.50816(5) 0.18571(4) 0.13358(3) 0.04051(19) Uani 1 1 d . . .
C21 C 0.4242(2) 0.1428(2) 0.06412(14) 0.0539(7) Uani 1 1 d . . .
H21A H 0.4128 0.0754 0.0686 0.081 Uiso 1 1 calc R . .
H21B H 0.4496 0.1521 0.0294 0.081 Uiso 1 1 calc R . .
H21C H 0.3641 0.1775 0.0563 0.081 Uiso 1 1 calc R . .
C221 C 0.61482(18) 0.11632(16) 0.15206(12) 0.0404(6) Uani 1 1 d . . .
C222 C 0.6353(2) 0.06197(19) 0.10683(13) 0.0515(7) Uani 1 1 d . . .
H222 H 0.5910 0.0583 0.0666 0.062 Uiso 1 1 calc R . .
C223 C 0.7207(2) 0.0133(2) 0.12084(15) 0.0617(8) Uani 1 1 d . . .
H223 H 0.7349 -0.0239 0.0900 0.074 Uiso 1 1 calc R . .
C224 C 0.7848(2) 0.0181(2) 0.17877(15) 0.0554(7) Uani 1 1 d . . .
H224 H 0.8436 -0.0148 0.1877 0.066 Uiso 1 1 calc R . .
C225 C 0.7644(2) 0.0701(2) 0.22389(15) 0.0546(7) Uani 1 1 d . . .
H225 H 0.8089 0.0724 0.2642 0.065 Uiso 1 1 calc R . .
C226 C 0.67929(19) 0.11967(19) 0.21126(13) 0.0492(6) Uani 1 1 d . . .
H226 H 0.6652 0.1555 0.2427 0.059 Uiso 1 1 calc R . .
C231 C 0.53484(18) 0.30687(17) 0.12287(12) 0.0417(6) Uani 1 1 d . . .
C232 C 0.6277(2) 0.33857(19) 0.13483(14) 0.0502(7) Uani 1 1 d . . .
H232 H 0.6796 0.2968 0.1517 0.060 Uiso 1 1 calc R . .
C233 C 0.6446(2) 0.4316(2) 0.12202(15) 0.0592(8) Uani 1 1 d . . .
H233 H 0.7082 0.4533 0.1300 0.071 Uiso 1 1 calc R . .
C234 C 0.5702(2) 0.4924(2) 0.09795(15) 0.0621(8) Uani 1 1 d . . .
H234 H 0.5825 0.5561 0.0895 0.075 Uiso 1 1 calc R . .
C235 C 0.4779(2) 0.4615(2) 0.08602(18) 0.0698(9) Uani 1 1 d . . .
H235 H 0.4265 0.5040 0.0694 0.084 Uiso 1 1 calc R . .
C236 C 0.4593(2) 0.3692(2) 0.09806(16) 0.0596(8) Uani 1 1 d . . .
H236 H 0.3953 0.3480 0.0895 0.072 Uiso 1 1 calc R . .
C241 C 0.45670(18) 0.17562(17) 0.19533(13) 0.0435(6) Uani 1 1 d . . .
C242 C 0.4618(2) 0.2486(2) 0.23730(15) 0.0592(8) Uani 1 1 d . . .
H242 H 0.4909 0.3068 0.2327 0.071 Uiso 1 1 calc R . .
C243 C 0.4244(3) 0.2362(2) 0.28568(17) 0.0721(10) Uani 1 1 d . . .
H243 H 0.4278 0.2859 0.3144 0.087 Uiso 1 1 calc R . .
C244 C 0.3820(2) 0.1513(2) 0.29210(16) 0.0656(9) Uani 1 1 d . . .
H244 H 0.3559 0.1430 0.3251 0.079 Uiso 1 1 calc R . .
C245 C 0.3774(2) 0.0788(2) 0.25112(16) 0.0634(8) Uani 1 1 d . . .
H245 H 0.3485 0.0206 0.2561 0.076 Uiso 1 1 calc R . .
C246 C 0.4147(2) 0.0901(2) 0.20272(15) 0.0543(7) Uani 1 1 d . . .
H246 H 0.4117 0.0398 0.1746 0.065 Uiso 1 1 calc R . .
B1A B 0.4199(3) 0.7352(3) 0.10389(17) 0.0661(10) Uani 1 1 d D . .
H1A H 0.4865 0.7037 0.1359 0.079 Uiso 1 1 calc R . .
B2A B 0.3365(3) 0.8371(3) 0.12045(18) 0.0663(10) Uani 1 1 d D . .
H2A H 0.3433 0.8775 0.1639 0.080 Uiso 1 1 calc R . .
B3A B 0.4037(2) 0.8543(2) 0.05734(19) 0.0647(10) Uani 1 1 d D . .
H3A H 0.4591 0.9079 0.0561 0.078 Uiso 1 1 calc R . .
C4A C 0.3160(3) 0.7238(2) 0.11512(14) 0.0671(9) Uani 1 1 d D . .
H4A H 0.3011 0.6797 0.1520 0.081 Uiso 1 1 calc R . .
B5A B 0.2922(3) 0.8897(2) 0.05091(18) 0.0586(9) Uani 1 1 d D . .
H5A H 0.2620 0.9626 0.0410 0.070 Uiso 1 1 calc R . .
B6A B 0.4063(2) 0.7457(2) 0.02922(15) 0.0465(7) Uani 1 1 d D . .
H6A H 0.4553 0.7191 0.0037 0.056 Uiso 1 1 calc R . .
B7A B 0.3199(2) 0.6881(2) 0.04704(14) 0.0479(7) Uani 1 1 d D . .
H7A H 0.2991 0.6148 0.0295 0.057 Uiso 1 1 calc R . .
B8A B 0.2387(2) 0.7862(2) 0.06197(16) 0.0529(8) Uani 1 1 d D . .
H8A H 0.1601 0.7830 0.0548 0.064 Uiso 1 1 calc R . .
B9A B 0.3024(2) 0.8029(2) 0.00084(15) 0.0480(7) Uani 1 1 d D . .
H9A H 0.2687 0.8119 -0.0501 0.058 Uiso 1 1 calc R . .
B1 B 0.2796(2) 0.3624(2) 0.39538(16) 0.0517(7) Uani 1 1 d DU . .
H1 H 0.3079 0.4070 0.3643 0.062 Uiso 1 1 calc R A 1
B2 B 0.2146(2) 0.2481(2) 0.37471(15) 0.0503(7) Uani 1 1 d DU D .
H2 H 0.1969 0.2123 0.3286 0.060 Uiso 1 1 calc R B 1
B3 B 0.3322(3) 0.2539(2) 0.43944(17) 0.0593(8) Uani 1 1 d DU D .
H3 H 0.4016 0.2200 0.4411 0.071 Uiso 1 1 calc R C 1
C4B C 0.1655(4) 0.3455(4) 0.3838(3) 0.0551(14) Uani 0.679(8) 1 d PDU D 1
H4B H 0.1048 0.3820 0.3494 0.066 Uiso 0.679(8) 1 calc PR D 1
B5 B 0.2416(3) 0.1844(2) 0.44251(17) 0.0600(9) Uani 1 1 d DU . .
H5 H 0.2418 0.1061 0.4496 0.072 Uiso 1 1 calc R D .
B6B B 0.3368(3) 0.3566(3) 0.4723(2) 0.0491(12) Uani 0.679(8) 1 d PDU D 1
H6B H 0.4011 0.3964 0.5006 0.059 Uiso 0.679(8) 1 calc PR D 1
B7B B 0.2206(4) 0.3891(3) 0.4526(3) 0.0446(12) Uani 0.679(8) 1 d PDU D 1
H7B H 0.1991 0.4562 0.4707 0.054 Uiso 0.679(8) 1 calc PR D 1
B8 B 0.1511(3) 0.2588(3) 0.43124(18) 0.0648(9) Uani 1 1 d DU D .
H8 H 0.0805 0.2336 0.4342 0.078 Uiso 1 1 calc R E 1
B9 B 0.2689(2) 0.2707(2) 0.49717(16) 0.0562(8) Uani 1 1 d DU D .
H9 H 0.2797 0.2549 0.5471 0.067 Uiso 1 1 calc R F 1
B1C B 0.1712(10) 0.3651(8) 0.3989(6) 0.063(4) Uani 0.321(8) 1 d PDU D 2
H1C H 0.1181 0.4137 0.3675 0.076 Uiso 0.321(8) 1 calc PR D 2
C4C C 0.1761(7) 0.3437(7) 0.4709(4) 0.074(3) Uani 0.321(8) 1 d PDU D 2
H4C H 0.1310 0.3741 0.4980 0.089 Uiso 0.321(8) 1 calc PR D 2
B7C B 0.2813(10) 0.3806(7) 0.4641(5) 0.081(4) Uani 0.321(8) 1 d PDU D 2
H7C H 0.3212 0.4429 0.4897 0.098 Uiso 0.321(8) 1 calc PR D 2

loop_
_atom_site_aniso_label
_atom_site_aniso_U_11
_atom_site_aniso_U_22
_atom_site_aniso_U_33
_atom_site_aniso_U_23
_atom_site_aniso_U_13
_atom_site_aniso_U_12
P1 0.0431(4) 0.0304(3) 0.0535(4) -0.0030(3) 0.0141(3) -0.0008(3)
C11 0.072(2) 0.0398(14) 0.0605(17) 0.0023(13) 0.0231(15) -0.0010(13)
C121 0.0380(13) 0.0349(12) 0.0515(15) -0.0037(11) 0.0081(11) 0.0003(10)
C122 0.0531(16) 0.0356(14) 0.0625(17) 0.0014(12) 0.0119(14) 0.0060(12)
C123 0.0564(18) 0.0427(15) 0.082(2) -0.0041(15) 0.0154(16) 0.0122(13)
C124 0.0454(16) 0.0588(18) 0.074(2) -0.0143(16) 0.0160(15) 0.0071(13)
C125 0.0475(16) 0.0642(19) 0.0673(19) 0.0013(15) 0.0208(14) 0.0033(14)
C126 0.0479(16) 0.0442(15) 0.0641(18) 0.0029(13) 0.0167(14) 0.0050(12)
C131 0.0422(14) 0.0332(12) 0.0455(14) -0.0018(10) 0.0124(11) -0.0011(10)
C132 0.0438(15) 0.0421(15) 0.0666(18) -0.0065(13) 0.0070(13) 0.0014(12)
C133 0.0513(17) 0.0472(16) 0.0702(19) -0.0103(14) 0.0072(14) -0.0093(13)
C134 0.0694(19) 0.0334(13) 0.0564(17) -0.0041(12) 0.0164(14) -0.0062(13)
C135 0.0574(17) 0.0336(13) 0.0606(17) 0.0025(12) 0.0168(14) 0.0065(12)
C136 0.0417(14) 0.0372(13) 0.0558(16) -0.0005(11) 0.0114(12) 0.0004(11)
C141 0.0399(14) 0.0348(13) 0.0723(19) -0.0126(13) 0.0182(13) -0.0018(11)
C142 0.0526(17) 0.0416(15) 0.085(2) -0.0009(15) 0.0188(16) -0.0027(13)
C143 0.0405(16) 0.0511(17) 0.106(3) -0.0059(18) 0.0148(17) -0.0094(13)
C144 0.0513(18) 0.0577(19) 0.082(2) -0.0082(17) 0.0015(16) 0.0046(15)
C145 0.0480(17) 0.068(2) 0.0660(19) -0.0137(16) 0.0061(14) 0.0079(15)
C146 0.0463(16) 0.0576(17) 0.0599(18) -0.0117(14) 0.0143(13) 0.0016(13)
P2 0.0381(4) 0.0321(3) 0.0510(4) 0.0007(3) 0.0131(3) 0.0016(2)
C21 0.0483(16) 0.0434(15) 0.0626(18) -0.0029(13) 0.0062(13) -0.0013(12)
C221 0.0436(14) 0.0305(12) 0.0505(14) 0.0037(11) 0.0192(12) 0.0016(10)
C222 0.0617(18) 0.0440(15) 0.0523(16) 0.0046(12) 0.0225(14) 0.0105(13)
C223 0.078(2) 0.0526(17) 0.067(2) 0.0092(15) 0.0398(18) 0.0250(15)
C224 0.0505(16) 0.0447(15) 0.079(2) 0.0168(14) 0.0316(16) 0.0145(12)
C225 0.0446(15) 0.0523(16) 0.0636(18) 0.0060(14) 0.0116(13) 0.0053(12)
C226 0.0461(15) 0.0456(15) 0.0553(16) -0.0025(12) 0.0146(13) 0.0067(12)
C231 0.0440(14) 0.0342(12) 0.0475(14) 0.0014(11) 0.0150(11) 0.0021(10)
C232 0.0438(15) 0.0400(14) 0.0639(17) 0.0043(12) 0.0120(13) 0.0008(11)
C233 0.0515(17) 0.0463(16) 0.078(2) 0.0077(15) 0.0174(15) -0.0073(13)
C234 0.070(2) 0.0393(15) 0.078(2) 0.0114(14) 0.0250(17) -0.0011(14)
C235 0.0588(19) 0.0429(16) 0.107(3) 0.0206(17) 0.0236(18) 0.0123(14)
C236 0.0442(16) 0.0431(15) 0.091(2) 0.0118(15) 0.0196(15) 0.0048(12)
C241 0.0369(13) 0.0372(13) 0.0579(16) 0.0049(12) 0.0169(12) 0.0067(10)
C242 0.075(2) 0.0418(15) 0.070(2) 0.0019(14) 0.0362(17) 0.0039(14)
C243 0.097(3) 0.0571(19) 0.077(2) 0.0065(17) 0.047(2) 0.0190(18)
C244 0.065(2) 0.066(2) 0.079(2) 0.0225(17) 0.0417(18) 0.0236(16)
C245 0.0566(18) 0.0552(18) 0.087(2) 0.0158(17) 0.0354(17) 0.0026(14)
C246 0.0503(16) 0.0444(15) 0.0725(19) 0.0035(14) 0.0251(15) 0.0006(12)
B1A 0.070(2) 0.0493(19) 0.061(2) -0.0082(16) -0.0071(18) 0.0097(17)
B2A 0.081(3) 0.0485(19) 0.062(2) -0.0165(17) 0.0095(19) -0.0068(18)
B3A 0.0473(19) 0.0426(17) 0.094(3) -0.0023(18) 0.0059(18) -0.0062(15)
C4A 0.102(3) 0.0519(18) 0.0523(17) 0.0001(14) 0.0302(18) -0.0014(17)
B5A 0.056(2) 0.0359(16) 0.078(2) -0.0019(16) 0.0118(17) 0.0027(14)
B6A 0.0379(15) 0.0480(17) 0.0524(17) -0.0049(14) 0.0118(13) -0.0026(13)
B7A 0.0602(19) 0.0375(15) 0.0438(16) -0.0005(13) 0.0128(14) 0.0007(13)
B8A 0.0546(19) 0.0466(17) 0.060(2) -0.0086(15) 0.0214(16) -0.0064(14)
B9A 0.0461(17) 0.0431(16) 0.0529(18) 0.0059(14) 0.0124(14) -0.0029(13)
B1 0.0532(18) 0.0440(16) 0.0606(18) 0.0052(14) 0.0216(15) -0.0049(13)
B2 0.0594(19) 0.0416(15) 0.0592(18) -0.0024(13) 0.0321(15) -0.0047(13)
B3 0.0577(19) 0.0563(19) 0.070(2) 0.0097(16) 0.0286(17) 0.0091(15)
C4B 0.054(3) 0.044(3) 0.061(3) 0.002(2) 0.008(2) -0.007(2)
B5 0.075(2) 0.0439(16) 0.066(2) 0.0032(15) 0.0298(19) -0.0029(15)
B6B 0.033(2) 0.046(2) 0.063(3) 0.008(2) 0.007(2) 0.0032(18)
B7B 0.048(3) 0.037(2) 0.052(3) 0.0079(19) 0.020(2) 0.0105(19)
B8 0.0464(18) 0.082(2) 0.070(2) 0.0035(19) 0.0239(16) -0.0057(16)
B9 0.056(2) 0.0522(18) 0.0556(18) 0.0035(14) 0.0105(15) 0.0096(15)
B1C 0.082(7) 0.059(6) 0.064(7) 0.017(6) 0.043(7) 0.030(6)
C4C 0.107(8) 0.077(6) 0.048(5) 0.015(4) 0.039(5) 0.054(5)
B7C 0.135(11) 0.043(4) 0.068(7) -0.015(5) 0.033(9) -0.025(7)

loop_
_atom_type_symbol
_atom_type_description
_atom_type_scat_dispersion_real
_atom_type_scat_dispersion_imag
_atom_type_scat_source
C C 0.0033 0.0016 'International Tables Vol C Tables 4.2.6.8 and 6.1.1.4'
H H 0.0000 0.0000 'International Tables Vol C Tables 4.2.6.8 and 6.1.1.4'
B B 0.0013 0.0007 'International Tables Vol C Tables 4.2.6.8 and 6.1.1.4'
P P 0.1023 0.0942 'International Tables Vol C Tables 4.2.6.8 and 6.1.1.4'

loop_
_geom_angle_atom_site_label_1
_geom_angle_atom_site_label_2
_geom_angle_atom_site_label_3
_geom_angle
C11 P1 C131 108.89(13)
C11 P1 C141 110.31(15)
C131 P1 C141 109.16(12)
C11 P1 C121 109.54(14)
C131 P1 C121 110.08(12)
C141 P1 C121 108.85(12)
P1 C11 H11A 109.5
P1 C11 H11B 109.5
H11A C11 H11B 109.5
P1 C11 H11C 109.5
H11A C11 H11C 109.5
H11B C11 H11C 109.5
C126 C121 C122 119.3(2)
C126 C121 P1 120.9(2)
C122 C121 P1 119.7(2)
C123 C122 C121 119.7(3)
C123 C122 H122 120.1
C121 C122 H122 120.1
C124 C123 C122 120.5(3)
C124 C123 H123 119.8
C122 C123 H123 119.8
C123 C124 C125 120.3(3)
C123 C124 H124 119.8
C125 C124 H124 119.8
C124 C125 C126 119.6(3)
C124 C125 H125 120.2
C126 C125 H125 120.2
C125 C126 C121 120.6(3)
C125 C126 H126 119.7
C121 C126 H126 119.7
C132 C131 C136 119.8(2)
C132 C131 P1 118.94(19)
C136 C131 P1 120.9(2)
C133 C132 C131 119.7(3)
C133 C132 H132 120.1
C131 C132 H132 120.1
C134 C133 C132 120.5(3)
C134 C133 H133 119.8
C132 C133 H133 119.8
C133 C134 C135 120.2(3)
C133 C134 H134 119.9
C135 C134 H134 119.9
C134 C135 C136 120.3(3)
C134 C135 H135 119.8
C136 C135 H135 119.8
C135 C136 C131 119.5(3)
C135 C136 H136 120.3
C131 C136 H136 120.3
C146 C141 C142 119.4(3)
C146 C141 P1 119.3(2)
C142 C141 P1 121.4(2)
C141 C142 C143 118.4(3)
C141 C142 H142 120.8
C143 C142 H142 120.8
C144 C143 C142 121.1(3)
C144 C143 H143 119.5
C142 C143 H143 119.5
C145 C144 C143 120.4(3)
C145 C144 H144 119.8
C143 C144 H144 119.8
C144 C145 C146 120.3(3)
C144 C145 H145 119.8
C146 C145 H145 119.8
C145 C146 C141 120.4(3)
C145 C146 H146 119.8
C141 C146 H146 119.8
C21 P2 C221 109.99(13)
C21 P2 C231 109.02(13)
C221 P2 C231 110.09(12)
C21 P2 C241 108.67(14)
C221 P2 C241 108.85(12)
C231 P2 C241 110.19(12)
P2 C21 H21A 109.5
P2 C21 H21B 109.5
H21A C21 H21B 109.5
P2 C21 H21C 109.5
H21A C21 H21C 109.5
H21B C21 H21C 109.5
C222 C221 C226 119.8(2)
C222 C221 P2 120.2(2)
C226 C221 P2 119.94(19)
C223 C222 C221 119.6(3)
C223 C222 H222 120.2
C221 C222 H222 120.2
C224 C223 C222 120.6(3)
C224 C223 H223 119.7
C222 C223 H223 119.7
C223 C224 C225 120.3(3)
C223 C224 H224 119.9
C225 C224 H224 119.9
C224 C225 C226 120.5(3)
C224 C225 H225 119.7
C226 C225 H225 119.7
C225 C226 C221 119.3(3)
C225 C226 H226 120.3
C221 C226 H226 120.3
C232 C231 C236 119.5(2)
C232 C231 P2 121.8(2)
C236 C231 P2 118.5(2)
C231 C232 C233 119.7(3)
C231 C232 H232 120.2
C233 C232 H232 120.2
C234 C233 C232 120.5(3)
C234 C233 H233 119.7
C232 C233 H233 119.7
C233 C234 C235 120.1(3)
C233 C234 H234 120.0
C235 C234 H234 120.0
C234 C235 C236 120.4(3)
C234 C235 H235 119.8
C236 C235 H235 119.8
C235 C236 C231 119.7(3)
C235 C236 H236 120.1
C231 C236 H236 120.1
C246 C241 C242 119.7(3)
C246 C241 P2 118.2(2)
C242 C241 P2 122.0(2)
C243 C242 C241 120.0(3)
C243 C242 H242 120.0
C241 C242 H242 120.0
C244 C243 C242 119.7(3)
C244 C243 H243 120.1
C242 C243 H243 120.1
C245 C244 C243 120.6(3)
C245 C244 H244 119.7
C243 C244 H244 119.7
C244 C245 C246 120.3(3)
C244 C245 H245 119.9
C246 C245 H245 119.9
C245 C246 C241 119.8(3)
C245 C246 H246 120.1
C241 C246 H246 120.1
C4A B1A B6A 110.1(3)
C4A B1A B7A 57.7(2)
B6A B1A B7A 58.04(18)
C4A B1A B3A 101.7(2)
B6A B1A B3A 54.13(19)
B7A B1A B3A 89.6(2)
C4A B1A B2A 51.97(19)
B6A B1A B2A 103.8(2)
B7A B1A B2A 89.2(2)
B3A B1A B2A 60.21(19)
C4A B1A H1A 122.3
B6A B1A H1A 120.7
B7A B1A H1A 134.0
B3A B1A H1A 129.0
B2A B1A H1A 129.0
C4A B2A B5A 110.8(3)
C4A B2A B8A 57.3(2)
B5A B2A B8A 59.2(2)
C4A B2A B3A 100.9(2)
B5A B2A B3A 53.60(19)
B8A B2A B3A 88.8(2)
C4A B2A B1A 52.3(2)
B5A B2A B1A 103.0(3)
B8A B2A B1A 88.4(2)
B3A B2A B1A 58.97(19)
C4A B2A H2A 122.2
B5A B2A H2A 120.4
B8A B2A H2A 134.2
B3A B2A H2A 130.0
B1A B2A H2A 129.8
B6A B3A B5A 112.1(2)
B6A B3A B9A 57.66(18)
B5A B3A B9A 58.82(19)
B6A B3A B1A 53.34(18)
B5A B3A B1A 104.9(3)
B9A B3A B1A 88.6(2)
B6A B3A B2A 103.7(2)
B5A B3A B2A 53.9(2)
B9A B3A B2A 88.7(2)
B1A B3A B2A 60.8(2)
B6A B3A H3A 120.8
B5A B3A H3A 119.8
B9A B3A H3A 135.0
B1A B3A H3A 128.6
B2A B3A H3A 128.9
B2A C4A B1A 75.8(2)
B2A C4A B8A 66.2(2)
B1A C4A B8A 107.7(2)
B2A C4A B7A 108.3(2)
B1A C4A B7A 65.2(2)
B8A C4A B7A 71.9(2)
B2A C4A H4A 124.6
B1A C4A H4A 125.4
B8A C4A H4A 126.9
B7A C4A H4A 127.1
B3A B5A B2A 72.5(2)
B3A B5A B9A 64.0(2)
B2A B5A B9A 102.6(2)
B3A B5A B8A 102.3(2)
B2A B5A B8A 63.3(2)
B9A B5A B8A 67.85(19)
B3A B5A H5A 127.5
B2A B5A H5A 127.7
B9A B5A H5A 129.6
B8A B5A H5A 130.1
B1A B6A B7A 64.4(2)
B1A B6A B3A 72.5(2)
B7A B6A B3A 104.5(2)
B1A B6A B9A 104.4(2)
B7A B6A B9A 69.72(19)
B3A B6A B9A 65.0(2)
B1A B6A H6A 127.3
B7A B6A H6A 128.6
B3A B6A H6A 126.9
B9A B6A H6A 128.3
C4A B7A B6A 109.1(2)
C4A B7A B1A 57.1(2)
B6A B7A B1A 57.6(2)
C4A B7A B9A 102.6(2)
B6A B7A B9A 55.50(17)
B1A B7A B9A 91.4(2)
C4A B7A B8A 53.98(18)
B6A B7A B8A 104.6(2)
B1A B7A B8A 91.3(2)
B9A B7A B8A 59.81(16)
C4A B7A H7A 122.3
B6A B7A H7A 120.9
B1A B7A H7A 133.3
B9A B7A H7A 128.1
B8A B7A H7A 127.8
C4A B8A B5A 108.7(3)
C4A B8A B2A 56.5(2)
B5A B8A B2A 57.6(2)
C4A B8A B9A 102.5(2)
B5A B8A B9A 55.96(18)
B2A B8A B9A 91.6(2)
C4A B8A B7A 54.16(17)
B5A B8A B7A 104.6(2)
B2A B8A B7A 91.1(2)
B9A B8A B7A 59.57(16)
C4A B8A H8A 122.6
B5A B8A H8A 120.9
B2A B8A H8A 133.4
B9A B8A H8A 127.9
B7A B8A H8A 127.9
B6A B9A B5A 110.2(2)
B6A B9A B3A 57.31(18)
B5A B9A B3A 57.14(19)
B6A B9A B7A 54.78(17)
B5A B9A B7A 105.6(2)
B3A B9A B7A 90.5(2)
B6A B9A B8A 104.7(2)
B5A B9A B8A 56.19(18)
B3A B9A B8A 90.9(2)
B7A B9A B8A 60.62(17)
B6A B9A H9A 121.1
B5A B9A H9A 120.3
B3A B9A H9A 134.5
B7A B9A H9A 127.5
B8A B9A H9A 127.3
B7C B1 B1C 70.5(6)
B7C B1 C4B 83.5(6)
B1C B1 C4B 15.1(5)
B7C B1 B6B 29.9(5)
B1C B1 B6B 97.9(5)
C4B B1 B6B 108.7(3)
B7C B1 B7B 28.3(5)
B1C B1 B7B 42.7(5)
C4B B1 B7B 56.8(3)
B6B B1 B7B 57.7(2)
B7C B1 B2 104.1(4)
B1C B1 B2 66.2(4)
C4B B1 B2 53.9(2)
B6B B1 B2 105.8(2)
B7B B1 B2 92.3(2)
B7C B1 B3 74.0(4)
B1C B1 B3 104.3(4)
C4B B1 B3 101.7(3)
B6B B1 B3 54.0(2)
B7B B1 B3 89.9(2)
B2 B1 B3 61.26(18)
B7C B1 H1 129.6
B1C B1 H1 125.4
C4B B1 H1 122.9
B6B B1 H1 121.0
B7B B1 H1 133.5
B2 B1 H1 126.3
B3 B1 H1 129.0
C4B B2 B5 109.0(3)
C4B B2 B8 58.9(3)
B5 B2 B8 55.82(19)
C4B B2 B1 55.8(3)
B5 B2 B1 105.5(2)
B8 B2 B1 94.9(2)
C4B B2 B3 101.7(3)
B5 B2 B3 54.81(19)
B8 B2 B3 89.6(2)
B1 B2 B3 59.41(18)
B5 B2 B1C 101.7(4)
B8 B2 B1C 55.6(4)
B1 B2 B1C 50.8(4)
B3 B2 B1C 92.6(5)
C4B B2 H2 121.7
B5 B2 H2 121.6
B8 B2 H2 132.7
B1 B2 H2 125.6
B3 B2 H2 129.8
B1C B2 H2 131.0
B6B B3 B5 115.4(3)
B6B B3 B9 61.1(2)
B5 B3 B9 57.55(19)
B6B B3 B1 57.6(2)
B5 B3 B1 107.5(2)
B9 B3 B1 93.4(2)
B6B B3 B2 107.2(3)
B5 B3 B2 57.19(19)
B9 B3 B2 91.0(2)
B1 B3 B2 59.34(17)
B6B B3 B7C 22.5(4)
B5 B3 B7C 97.9(4)
B9 B3 B7C 52.9(3)
B1 B3 B7C 46.6(3)
B2 B3 B7C 85.9(4)
B6B B3 H3 117.2
B5 B3 H3 118.5
B9 B3 H3 133.3
B1 B3 H3 126.6
B2 B3 H3 127.9
B7C B3 H3 139.4
B2 C4B B1 70.4(3)
B2 C4B B7B 109.6(4)
B1 C4B B7B 66.9(3)
B2 C4B B8 66.8(3)
B1 C4B B8 109.1(4)
B7B C4B B8 77.8(3)
B2 C4B H4B 127.1
B1 C4B H4B 127.3
B7B C4B H4B 123.3
B8 C4B H4B 123.6
B8 B5 B3 103.5(3)
B8 B5 B9 69.9(2)
B3 B5 B9 66.1(2)
B8 B5 B2 64.8(2)
B3 B5 B2 68.0(2)
B9 B5 B2 102.5(2)
B8 B5 H5 128.1
B3 B5 H5 128.4
B9 B5 H5 128.0
B2 B5 H5 129.5
B3 B6B B7B 102.9(3)
B3 B6B B1 68.4(3)
B7B B6B B1 64.5(3)
B3 B6B B9 65.5(2)
B7B B6B B9 69.4(3)
B1 B6B B9 102.2(3)
B3 B6B H6B 128.6
B7B B6B H6B 128.5
B1 B6B H6B 129.4
B9 B6B H6B 128.5
C4B B7B B6B 108.4(4)
C4B B7B B1 56.3(3)
B6B B7B B1 57.7(3)
C4B B7B B9 99.5(3)
B6B B7B B9 57.2(2)
B1 B7B B9 90.9(2)
C4B B7B B8 52.0(3)
B6B B7B B8 101.9(3)
B1 B7B B8 87.6(2)
B9 B7B B8 56.31(19)
C4B B7B H7B 123.7
B6B B7B H7B 120.7
B1 B7B H7B 134.0
B9 B7B H7B 129.0
B8 B7B H7B 131.2
C4C B8 B5 112.5(4)
C4C B8 C4B 75.1(5)
B5 B8 C4B 108.0(3)
C4C B8 B1C 60.9(5)
B5 B8 B1C 112.4(5)
C4C B8 B2 114.5(5)
B5 B8 B2 59.39(19)
C4B B8 B2 54.2(3)
B1C B8 B2 65.2(4)
C4C B8 B9 57.1(4)
B5 B8 B9 56.1(2)
C4B B8 B9 100.1(3)
B1C B8 B9 91.4(5)
B2 B8 B9 91.2(2)
B5 B8 B7B 102.1(2)
C4B B8 B7B 50.2(2)
B2 B8 B7B 85.2(2)
B9 B8 B7B 58.7(2)
C4C B8 H8 106.6
B5 B8 H8 120.4
C4B B8 H8 124.7
B1C B8 H8 125.6
B2 B8 H8 134.8
B9 B8 H8 127.9
B7B B8 H8 131.6
C4C B9 B5 101.4(4)
C4C B9 B7C 58.8(5)
B5 B9 B7C 110.7(4)
C4C B9 B6B 86.7(4)
B5 B9 B6B 106.8(3)
B7C B9 B6B 27.9(5)
C4C B9 B3 111.2(4)
B5 B9 B3 56.30(19)
B7C B9 B3 70.6(4)
B6B B9 B3 53.4(2)
C4C B9 B8 48.0(4)
B5 B9 B8 54.0(2)
B7C B9 B8 86.0(5)
B6B B9 B8 105.9(3)
B3 B9 B8 88.1(2)
C4C B9 B7B 33.4(4)
B5 B9 B7B 105.5(3)
B7C B9 B7B 25.8(5)
B6B B9 B7B 53.4(2)
B3 B9 B7B 85.7(2)
B8 B9 B7B 65.0(2)
C4C B9 H9 109.4
B5 B9 H9 121.8
B7C B9 H9 127.4
B6B B9 H9 122.7
B3 B9 H9 138.6
B8 B9 H9 126.0
B7B B9 H9 127.3
B1 B1C C4C 107.5(8)
B1 B1C B8 107.3(6)
C4C B1C B8 51.7(5)
B1 B1C B7C 53.6(6)
C4C B1C B7C 57.5(6)
B8 B1C B7C 89.1(6)
B1 B1C B2 63.0(4)
C4C B1C B2 102.1(6)
B8 B1C B2 59.2(4)
B7C B1C B2 92.6(6)
B1 B1C H1C 119.3
C4C B1C H1C 123.8
B8 B1C H1C 128.7
B7C B1C H1C 135.3
B2 B1C H1C 125.3
B8 C4C B1C 67.4(5)
B8 C4C B9 74.9(4)
B1C C4C B9 104.5(6)
B8 C4C B7C 105.1(6)
B1C C4C B7C 67.2(7)
B9 C4C B7C 63.3(5)
B8 C4C H4C 124.6
B1C C4C H4C 128.6
B9 C4C H4C 126.8
B7C C4C H4C 130.3
B1 B7C C4C 107.7(7)
B1 B7C B9 107.8(5)
C4C B7C B9 57.9(4)
B1 B7C B1C 56.0(6)
C4C B7C B1C 55.3(6)
B9 B7C B1C 93.3(6)
B1 B7C B3 59.4(4)
C4C B7C B3 100.0(5)
B9 B7C B3 56.5(3)
B1C B7C B3 88.9(5)
B1 B7C H7C 119.5
C4C B7C H7C 123.2
B9 B7C H7C 125.4
B1C B7C H7C 134.8
B3 B7C H7C 130.0

loop_
_geom_bond_atom_site_label_1
_geom_bond_atom_site_label_2
_geom_bond_distance
P1 C11 1.772(3)
P1 C131 1.789(2)
P1 C141 1.798(3)
P1 C121 1.799(3)
C11 H11A 0.9800
C11 H11B 0.9800
C11 H11C 0.9800
C121 C126 1.391(4)
C121 C122 1.396(4)
C122 C123 1.388(4)
C122 H122 0.9500
C123 C124 1.376(5)
C123 H123 0.9500
C124 C125 1.385(4)
C124 H124 0.9500
C125 C126 1.386(4)
C125 H125 0.9500
C126 H126 0.9500
C131 C132 1.395(4)
C131 C136 1.395(4)
C132 C133 1.380(4)
C132 H132 0.9500
C133 C134 1.375(4)
C133 H133 0.9500
C134 C135 1.380(4)
C134 H134 0.9500
C135 C136 1.386(4)
C135 H135 0.9500
C136 H136 0.9500
C141 C146 1.393(4)
C141 C142 1.395(4)
C142 C143 1.413(4)
C142 H142 0.9500
C143 C144 1.363(5)
C143 H143 0.9500
C144 C145 1.358(5)
C144 H144 0.9500
C145 C146 1.389(4)
C145 H145 0.9500
C146 H146 0.9500
P2 C21 1.789(3)
P2 C221 1.791(3)
P2 C231 1.793(3)
P2 C241 1.794(3)
C21 H21A 0.9800
C21 H21B 0.9800
C21 H21C 0.9800
C221 C222 1.389(4)
C221 C226 1.391(4)
C222 C223 1.383(4)
C222 H222 0.9500
C223 C224 1.368(5)
C223 H223 0.9500
C224 C225 1.368(4)
C224 H224 0.9500
C225 C226 1.389(4)
C225 H225 0.9500
C226 H226 0.9500
C231 C232 1.386(4)
C231 C236 1.397(4)
C232 C233 1.387(4)
C232 H232 0.9500
C233 C234 1.369(4)
C233 H233 0.9500
C234 C235 1.375(4)
C234 H234 0.9500
C235 C236 1.380(4)
C235 H235 0.9500
C236 H236 0.9500
C241 C246 1.393(4)
C241 C242 1.393(4)
C242 C243 1.384(4)
C242 H242 0.9500
C243 C244 1.383(5)
C243 H243 0.9500
C244 C245 1.374(5)
C244 H244 0.9500
C245 C246 1.381(4)
C245 H245 0.9500
C246 H246 0.9500
B1A C4A 1.635(5)
B1A B6A 1.654(5)
B1A B7A 1.768(5)
B1A B3A 1.967(5)
B1A B2A 2.004(5)
B1A H1A 1.1200
B2A C4A 1.628(5)
B2A B5A 1.688(5)
B2A B8A 1.786(5)
B2A B3A 1.992(6)
B2A H2A 1.1200
B3A B6A 1.671(5)
B3A B5A 1.681(5)
B3A B9A 1.800(5)
B3A H3A 1.1200
C4A B8A 1.642(5)
C4A B7A 1.646(4)
C4A H4A 1.1200
B5A B9A 1.713(5)
B5A B8A 1.717(5)
B5A H5A 1.1200
B6A B7A 1.663(4)
B6A B9A 1.677(4)
B6A H6A 1.1200
B7A B9A 1.909(4)
B7A B8A 1.930(4)
B7A H7A 1.1200
B8A B9A 1.914(4)
B8A H8A 1.1200
B9A H9A 1.1200
B1 B7C 1.576(11)
B1 B1C 1.623(14)
B1 C4B 1.638(7)
B1 B6B 1.696(6)
B1 B7B 1.811(6)
B1 B2 1.866(4)
B1 B3 1.867(5)
B1 H1 1.1200
B2 C4B 1.600(6)
B2 B5 1.724(5)
B2 B8 1.813(5)
B2 B3 1.902(5)
B2 B1C 1.915(11)
B2 H2 1.1200
B3 B6B 1.626(6)
B3 B5 1.677(5)
B3 B9 1.843(5)
B3 B7C 2.086(11)
B3 H3 1.1200
C4B B7B 1.646(7)
C4B B8 1.689(7)
C4B H4B 1.1200
B5 B8 1.657(5)
B5 B9 1.701(5)
B5 H5 1.1200
B6B B7B 1.696(6)
B6B B9 1.774(6)
B6B H6B 1.1200
B7B B9 1.976(6)
B7B B8 2.094(6)
B7B H7B 1.1200
B8 C4C 1.480(10)
B8 B1C 1.740(12)
B8 B9 1.923(5)
B8 H8 1.1200
B9 C4C 1.672(8)
B9 B7C 1.763(10)
B9 H9 1.1200
B1C C4C 1.646(12)
B1C B7C 1.846(16)
B1C H1C 1.1200
C4C B7C 1.688(13)
C4C H4C 1.1200
B7C H7C 1.1200
